data_1560317
loop_
_publ_author_name
'Zhu, Zheng'
'Wang, Mei'
'Xu, Cun-gang'
'Zong, Zi-ao'
'Zhang, Dong-mei'
'Bi, Shuang-yu'
'Fan, Yu-hua'

_publ_section_title
;
 A multifunctional three-fold interpenetrated coordination polymer showing
 excellent luminescent sensing for Cr(VI)/ Fe(III) and photocatalytic
 properties
;
_journal_name_full 'Journal of Solid State Chemistry'
_journal_page_first 176
_journal_page_last 183
_journal_paper_doi 10.1016/j.jssc.2017.09.005
_journal_volume 256
_journal_year 2017
_chemical_formula_sum 'C39 H28 Cd N6 O5'
_chemical_formula_weight 773.07
_space_group_IT_number 14
_space_group_name_Hall '-P 2ybc'
_space_group_name_H-M_alt 'P 1 21/c 1'
_symmetry_cell_setting monoclinic
_symmetry_space_group_name_H-M 'P 1 21/c 1'
_atom_sites_solution_hydrogens geom
_atom_sites_solution_primary direct
_atom_sites_solution_secondary difmap
_audit_creation_method SHELXL-97
_cell_angle_alpha 90.00
_cell_angle_beta 101.177(2)
_cell_angle_gamma 90.00
_cell_formula_units_Z 4
_cell_length_a 10.4600(9)
_cell_length_b 37.964(3)
_cell_length_c 9.4331(8)
_cell_measurement_reflns_used 1865
_cell_measurement_temperature 298(2)
_cell_measurement_theta_max 27.461
_cell_measurement_theta_min 2.559
_cell_volume 3674.9(5)
_computing_cell_refinement 'Bruker SMART'
_computing_data_collection 'Bruker SMART'
_computing_data_reduction 'Bruker SAINT'
_computing_molecular_graphics 'Bruker SHELXTL'
_computing_publication_material 'Bruker SHELXTL'
_computing_structure_refinement 'SHELXL-97 (Sheldrick, 1997)'
_computing_structure_solution 'SHELXS-97 (Sheldrick, 1990)'
_diffrn_ambient_temperature 298(2)
_diffrn_measured_fraction_theta_full 0.999
_diffrn_measured_fraction_theta_max 0.999
_diffrn_measurement_device_type 'CCD area detector'
_diffrn_measurement_method 'phi and omega scans'
_diffrn_radiation_monochromator graphite
_diffrn_radiation_source 'fine-focus sealed tube'
_diffrn_radiation_type MoK\a
_diffrn_radiation_wavelength 0.71073
_diffrn_reflns_av_R_equivalents 0.1473
_diffrn_reflns_av_sigmaI/netI 0.1828
_diffrn_reflns_limit_h_max 12
_diffrn_reflns_limit_h_min -12
_diffrn_reflns_limit_k_max 45
_diffrn_reflns_limit_k_min -45
_diffrn_reflns_limit_l_max 7
_diffrn_reflns_limit_l_min -11
_diffrn_reflns_number 18774
_diffrn_reflns_theta_full 25.02
_diffrn_reflns_theta_max 25.02
_diffrn_reflns_theta_min 2.26
_exptl_absorpt_coefficient_mu 0.645
_exptl_absorpt_correction_T_max 0.9685
_exptl_absorpt_correction_T_min 0.9094
_exptl_absorpt_correction_type multi-scan
_exptl_absorpt_process_details sadabs
_exptl_crystal_colour beige
_exptl_crystal_density_diffrn 1.397
_exptl_crystal_density_method 'not measured'
_exptl_crystal_description stick
_exptl_crystal_F_000 1568
_exptl_crystal_size_max 0.15
_exptl_crystal_size_mid 0.10
_exptl_crystal_size_min 0.05
_platon_squeeze_details
;
;
_refine_diff_density_max 0.798
_refine_diff_density_min -0.914
_refine_diff_density_rms 0.104
_refine_ls_extinction_method none
_refine_ls_goodness_of_fit_ref 1.050
_refine_ls_hydrogen_treatment mixed
_refine_ls_matrix_type full
_refine_ls_number_parameters 460
_refine_ls_number_reflns 6478
_refine_ls_number_restraints 0
_refine_ls_restrained_S_all 1.050
_refine_ls_R_factor_all 0.1601
_refine_ls_R_factor_gt 0.0853
_refine_ls_shift/su_max 0.000
_refine_ls_shift/su_mean 0.000
_refine_ls_structure_factor_coef Fsqd
_refine_ls_weighting_details 'calc w=1/[\s^2^(Fo^2^)+(0.0373P)^2^+0.0000P] where P=(Fo^2^+2Fc^2^)/3'
_refine_ls_weighting_scheme calc
_refine_ls_wR_factor_gt 0.1508
_refine_ls_wR_factor_ref 0.1680
_reflns_number_gt 3275
_reflns_number_total 6478
_reflns_threshold_expression >2sigma(I)
_cod_data_source_file complex1.cif
_cod_data_source_block 160102a
_cod_depositor_comments
;
The following automatic conversions were performed:

data item '_symmetry_cell_setting' value 'Monoclinic' was changed to
'monoclinic' in accordance with the built-in table derived from the
CIF Core dictionary named 'cif_core.dic' version 2.4.5 last updated
on 2014-11-21.

Automatic conversion script
Id: cif_fix_values 8369 2020-08-20 11:38:08Z andrius 
;
_cod_original_sg_symbol_H-M P2(1)/c
_cod_database_code 1560317

loop_
_symmetry_equiv_pos_as_xyz
'x, y, z'
'-x, y+1/2, -z+1/2'
'-x, -y, -z'
'x, -y-1/2, z-1/2'

loop_
_atom_site_label
_atom_site_type_symbol
_atom_site_fract_x
_atom_site_fract_y
_atom_site_fract_z
_atom_site_U_iso_or_equiv
_atom_site_adp_type
_atom_site_occupancy
_atom_site_symmetry_multiplicity
_atom_site_calc_flag
_atom_site_refinement_flags
_atom_site_disorder_assembly
_atom_site_disorder_group
Cd1 Cd 0.42071(6) 0.135585(16) 0.26975(7) 0.0438(2) Uani 1 1 d . . .
N1 N 0.5632(7) 0.21948(19) 0.5912(8) 0.049(2) Uani 1 1 d . . .
N2 N 0.4634(7) 0.18356(19) 0.4193(8) 0.0463(19) Uani 1 1 d . . .
N3 N 0.2669(7) 0.18754(18) -0.1474(8) 0.049(2) Uani 1 1 d . . .
N4 N 0.3801(7) 0.16927(18) 0.0576(8) 0.048(2) Uani 1 1 d . . .
N5 N 0.3837(8) 0.0507(2) -0.0597(10) 0.067(3) Uani 1 1 d . . .
N6 N 0.3847(7) 0.0863(2) 0.1234(10) 0.061(2) Uani 1 1 d . . .
O1 O 0.2855(5) 0.11235(17) 0.4107(8) 0.0656(19) Uani 1 1 d . . .
O2 O 0.1593(6) 0.14173(18) 0.2371(8) 0.070(2) Uani 1 1 d . . .
O3 O 0.6670(5) 0.13436(18) 0.2072(7) 0.0621(19) Uani 1 1 d . . .
O4 O 0.6085(5) 0.11145(15) 0.3986(7) 0.0541(17) Uani 1 1 d . . .
C1 C 0.1729(11) 0.1226(3) 0.3401(11) 0.053(3) Uani 1 1 d . . .
C2 C 0.6949(8) 0.1177(2) 0.3242(12) 0.047(2) Uani 1 1 d . . .
C3 C 0.0583(8) 0.1083(2) 0.3955(11) 0.054(3) Uani 1 1 d . . .
C4 C -0.0653(8) 0.1173(2) 0.3309(9) 0.043(2) Uani 1 1 d . . .
H4 H -0.0781 0.1312 0.2484 0.052 Uiso 1 1 calc R . .
C5 C -0.1725(7) 0.1061(2) 0.3848(10) 0.048(2) Uani 1 1 d . . .
C6 C -0.1535(8) 0.0853(3) 0.5105(12) 0.074(4) Uani 1 1 d . . .
H6 H -0.2238 0.0789 0.5520 0.089 Uiso 1 1 calc R . .
C7 C -0.0295(8) 0.0745(3) 0.5712(12) 0.071(3) Uani 1 1 d . . .
C8 C 0.0763(8) 0.0862(3) 0.5160(11) 0.062(3) Uani 1 1 d . . .
H8 H 0.1600 0.0793 0.5596 0.074 Uiso 1 1 calc R . .
O5 O 0.0004(6) 0.0544(2) 0.6944(10) 0.120(4) Uani 1 1 d . . .
C10 C -0.1075(9) 0.0398(4) 0.7433(13) 0.112(5) Uani 1 1 d . . .
H10A H -0.1563 0.0245 0.6700 0.134 Uiso 1 1 calc R . .
H10B H -0.1649 0.0584 0.7639 0.134 Uiso 1 1 calc R . .
C11 C -0.0548(13) 0.0190(5) 0.8794(17) 0.103(5) Uani 1 1 d . . .
C12 C -0.0564(12) 0.0327(4) 1.014(2) 0.107(5) Uani 1 1 d . . .
H12 H -0.0915 0.0550 1.0222 0.128 Uiso 1 1 calc R . .
C13 C 0.0055(11) -0.0134(4) 0.8611(16) 0.100(5) Uani 1 1 d . . .
H13 H 0.0113 -0.0216 0.7698 0.120 Uiso 1 1 calc R . .
C14 C 0.5650(9) 0.1875(2) 0.5267(10) 0.048(2) Uani 1 1 d . . .
H14 H 0.6293 0.1706 0.5543 0.057 Uiso 1 1 calc R . .
C15 C 0.3992(10) 0.2143(3) 0.4130(12) 0.081(4) Uani 1 1 d . . .
H15 H 0.3242 0.2195 0.3456 0.097 Uiso 1 1 calc R . .
C16 C 0.4577(10) 0.2368(3) 0.5173(12) 0.074(4) Uani 1 1 d . . .
H16 H 0.4308 0.2594 0.5347 0.089 Uiso 1 1 calc R . .
C17 C 0.6575(8) 0.2329(3) 0.7082(10) 0.046(2) Uani 1 1 d . . .
C18 C 0.7298(9) 0.2093(2) 0.8037(11) 0.057(3) Uani 1 1 d . . .
H18 H 0.7134 0.1853 0.7944 0.068 Uiso 1 1 calc R . .
C19 C 0.8263(8) 0.2219(3) 0.9124(10) 0.055(3) Uani 1 1 d . . .
H19 H 0.8759 0.2060 0.9754 0.066 Uiso 1 1 calc R . .
C20 C 0.8512(9) 0.2577(3) 0.9302(10) 0.056(3) Uani 1 1 d . . .
C21 C 0.7711(9) 0.2810(2) 0.8373(10) 0.055(3) Uani 1 1 d . . .
H21 H 0.7823 0.3052 0.8502 0.066 Uiso 1 1 calc R . .
C22 C 0.6762(8) 0.2684(3) 0.7275(10) 0.052(3) Uani 1 1 d . . .
H22 H 0.6243 0.2841 0.6658 0.063 Uiso 1 1 calc R . .
C23 C 0.2698(8) 0.1824(2) -0.0054(10) 0.047(2) Uani 1 1 d . . .
H23 H 0.2013 0.1876 0.0410 0.057 Uiso 1 1 calc R . .
C24 C 0.4571(8) 0.1663(2) -0.0466(10) 0.052(3) Uani 1 1 d . . .
H24 H 0.5425 0.1582 -0.0313 0.063 Uiso 1 1 calc R . .
C25 C 0.3868(9) 0.1773(2) -0.1721(11) 0.060(3) Uani 1 1 d . . .
H25 H 0.4140 0.1779 -0.2603 0.072 Uiso 1 1 calc R . .
C26 C 1.1632(9) 0.2986(3) 1.2464(10) 0.048(2) Uani 1 1 d . . .
C27 C 1.1077(9) 0.2669(3) 1.2679(11) 0.064(3) Uani 1 1 d . . .
H27 H 1.1378 0.2545 1.3529 0.077 Uiso 1 1 calc R . .
C28 C 1.0084(9) 0.2530(3) 1.1666(11) 0.062(3) Uani 1 1 d . . .
H28 H 0.9742 0.2310 1.1809 0.074 Uiso 1 1 calc R . .
C29 C 0.9597(9) 0.2720(3) 1.0437(10) 0.056(3) Uani 1 1 d . . .
C30 C 1.0204(12) 0.3029(3) 1.0212(12) 0.084(4) Uani 1 1 d . . .
H30 H 0.9931 0.3151 0.9353 0.101 Uiso 1 1 calc R . .
C31 C 1.1205(11) 0.3161(3) 1.1228(13) 0.085(4) Uani 1 1 d . . .
H31 H 1.1592 0.3373 1.1059 0.102 Uiso 1 1 calc R . .
C32 C 0.4401(10) 0.0787(3) 0.0149(13) 0.068(3) Uani 1 1 d . . .
H32 H 0.5099 0.0911 -0.0082 0.081 Uiso 1 1 calc R . .
C33 C 0.2920(11) 0.0615(3) 0.1243(15) 0.091(4) Uani 1 1 d . . .
H33 H 0.2404 0.0590 0.1937 0.110 Uiso 1 1 calc R . .
C34 C 0.2877(11) 0.0409(3) 0.0062(16) 0.108(5) Uani 1 1 d . . .
H34 H 0.2279 0.0230 -0.0239 0.129 Uiso 1 1 calc R . .
C35 C 0.4145(10) 0.0363(3) -0.1882(12) 0.064(3) Uani 1 1 d . . .
C36 C 0.4083(13) 0.0011(3) -0.2112(12) 0.087(4) Uani 1 1 d . . .
H36 H 0.3831 -0.0137 -0.1429 0.105 Uiso 1 1 calc R . .
C37 C 0.4390(14) -0.0130(3) -0.3348(13) 0.095(4) Uani 1 1 d . . .
H37 H 0.4296 -0.0371 -0.3511 0.113 Uiso 1 1 calc R . .
C38 C 0.4842(10) 0.0082(3) -0.4369(11) 0.061(3) Uani 1 1 d . . .
C39 C 0.4870(12) 0.0431(3) -0.4122(13) 0.083(4) Uani 1 1 d . . .
H39 H 0.5108 0.0580 -0.4810 0.100 Uiso 1 1 calc R . .
C40 C 0.4560(14) 0.0580(3) -0.2880(14) 0.096(4) Uani 1 1 d . . .
H40 H 0.4631 0.0821 -0.2725 0.116 Uiso 1 1 calc R . .

loop_
_atom_site_aniso_label
_atom_site_aniso_U_11
_atom_site_aniso_U_22
_atom_site_aniso_U_33
_atom_site_aniso_U_23
_atom_site_aniso_U_13
_atom_site_aniso_U_12
Cd1 0.0367(3) 0.0577(4) 0.0362(4) 0.0019(4) 0.0051(3) -0.0016(4)
N1 0.044(4) 0.058(5) 0.044(5) -0.004(4) 0.002(4) -0.002(4)
N2 0.043(4) 0.055(5) 0.041(5) -0.008(4) 0.008(4) -0.006(4)
N3 0.053(5) 0.064(5) 0.025(4) 0.008(4) -0.003(4) -0.004(4)
N4 0.041(4) 0.060(5) 0.042(5) 0.016(4) 0.009(4) 0.003(4)
N5 0.066(6) 0.063(6) 0.081(7) -0.033(5) 0.034(6) -0.022(5)
N6 0.051(5) 0.069(6) 0.064(6) -0.011(5) 0.014(5) -0.001(4)
O1 0.033(3) 0.094(5) 0.073(5) 0.000(4) 0.020(4) -0.005(3)
O2 0.060(4) 0.087(5) 0.072(5) 0.009(4) 0.033(4) -0.006(4)
O3 0.024(3) 0.099(5) 0.058(4) 0.025(4) -0.004(3) 0.010(3)
O4 0.040(3) 0.072(4) 0.047(4) 0.007(3) 0.000(3) 0.013(3)
C1 0.071(7) 0.055(6) 0.034(6) -0.012(5) 0.011(6) -0.017(5)
C2 0.038(5) 0.050(6) 0.058(7) -0.005(5) 0.022(6) -0.014(4)
C3 0.037(5) 0.070(7) 0.055(7) 0.007(5) 0.007(5) 0.000(5)
C4 0.045(5) 0.052(5) 0.031(5) 0.006(4) 0.004(5) -0.001(4)
C5 0.028(4) 0.064(6) 0.053(6) 0.021(5) 0.008(5) -0.001(4)
C6 0.026(5) 0.118(9) 0.083(8) 0.056(7) 0.023(6) 0.002(5)
C7 0.032(5) 0.107(9) 0.069(8) 0.045(7) -0.008(6) -0.003(5)
C8 0.029(5) 0.090(8) 0.067(7) 0.029(6) 0.015(5) 0.017(5)
O5 0.046(4) 0.179(8) 0.127(8) 0.112(7) -0.001(5) -0.008(5)
C10 0.037(6) 0.192(13) 0.097(10) 0.095(10) -0.011(7) -0.038(7)
C11 0.069(8) 0.150(15) 0.082(11) 0.066(11) -0.004(9) -0.035(9)
C12 0.069(8) 0.128(12) 0.115(13) 0.062(12) -0.004(10) -0.031(8)
C13 0.063(8) 0.137(13) 0.093(11) 0.055(10) 0.000(8) -0.028(8)
C14 0.051(6) 0.052(6) 0.047(6) -0.007(5) 0.027(5) -0.002(5)
C15 0.074(8) 0.090(8) 0.063(8) -0.021(7) -0.023(7) 0.013(6)
C16 0.082(7) 0.055(7) 0.078(9) -0.019(6) -0.004(7) 0.029(6)
C17 0.048(5) 0.066(7) 0.029(5) -0.010(5) 0.018(5) -0.002(5)
C18 0.063(6) 0.059(6) 0.050(7) -0.004(5) 0.016(6) -0.006(5)
C19 0.051(6) 0.071(7) 0.038(6) 0.007(5) -0.006(5) 0.001(5)
C20 0.064(6) 0.073(7) 0.029(6) -0.002(5) 0.003(5) -0.003(5)
C21 0.055(6) 0.065(6) 0.045(6) -0.005(5) 0.013(6) 0.002(5)
C22 0.047(5) 0.065(7) 0.038(6) -0.011(5) -0.009(5) 0.000(5)
C23 0.035(5) 0.075(7) 0.032(6) 0.009(5) 0.007(5) -0.001(4)
C24 0.041(5) 0.066(6) 0.049(6) 0.018(5) 0.009(5) 0.014(5)
C25 0.051(6) 0.098(8) 0.039(6) 0.014(5) 0.028(5) 0.015(5)
C26 0.047(5) 0.064(7) 0.033(6) -0.010(5) 0.010(5) -0.003(5)
C27 0.054(6) 0.089(8) 0.043(7) 0.015(6) -0.007(5) -0.009(5)
C28 0.051(6) 0.082(7) 0.050(7) 0.001(6) 0.008(6) -0.020(5)
C29 0.065(6) 0.069(7) 0.030(6) -0.005(5) 0.000(5) -0.004(5)
C30 0.119(10) 0.063(7) 0.049(7) 0.002(6) -0.039(7) -0.026(7)
C31 0.106(9) 0.049(7) 0.081(9) 0.014(6) -0.026(8) -0.009(6)
C32 0.065(7) 0.051(7) 0.097(9) -0.013(6) 0.041(7) -0.006(5)
C33 0.078(8) 0.087(9) 0.112(11) -0.025(8) 0.027(8) -0.046(7)
C34 0.075(8) 0.115(10) 0.142(13) -0.076(10) 0.046(9) -0.065(8)
C35 0.066(6) 0.061(7) 0.067(8) -0.015(6) 0.023(7) -0.005(6)
C36 0.151(12) 0.065(8) 0.053(8) -0.006(6) 0.034(8) -0.029(8)
C37 0.156(12) 0.056(7) 0.060(8) -0.027(7) -0.007(9) -0.001(8)
C38 0.076(7) 0.052(7) 0.055(7) -0.011(6) 0.014(6) 0.003(5)
C39 0.135(10) 0.048(7) 0.083(9) -0.011(6) 0.061(9) -0.010(7)
C40 0.160(12) 0.046(7) 0.098(10) -0.017(7) 0.062(10) -0.007(7)

loop_
_atom_type_symbol
_atom_type_description
_atom_type_scat_dispersion_real
_atom_type_scat_dispersion_imag
_atom_type_scat_source
C C 0.0033 0.0016 'International Tables Vol C Tables 4.2.6.8 and 6.1.1.4'
H H 0.0000 0.0000 'International Tables Vol C Tables 4.2.6.8 and 6.1.1.4'
N N 0.0061 0.0033 'International Tables Vol C Tables 4.2.6.8 and 6.1.1.4'
O O 0.0106 0.0060 'International Tables Vol C Tables 4.2.6.8 and 6.1.1.4'
Cd Cd -0.8075 1.2024 'International Tables Vol C Tables 4.2.6.8 and 6.1.1.4'

loop_
_geom_angle_atom_site_label_1
_geom_angle_atom_site_label_2
_geom_angle_atom_site_label_3
_geom_angle
_geom_angle_site_symmetry_1
_geom_angle_site_symmetry_3
O4 Cd1 N2 86.9(2) . .
O4 Cd1 O1 95.7(2) . .
N2 Cd1 O1 91.0(2) . .
O4 Cd1 N6 91.0(2) . .
N2 Cd1 N6 177.9(3) . .
O1 Cd1 N6 89.3(3) . .
O4 Cd1 N4 131.8(3) . .
N2 Cd1 N4 94.2(3) . .
O1 Cd1 N4 132.4(2) . .
N6 Cd1 N4 87.2(3) . .
O4 Cd1 O2 147.1(2) . .
N2 Cd1 O2 94.2(2) . .
O1 Cd1 O2 51.4(2) . .
N6 Cd1 O2 87.6(2) . .
N4 Cd1 O2 81.0(2) . .
C16 N1 C14 106.4(7) . .
C16 N1 C17 126.7(8) . .
C14 N1 C17 126.7(8) . .
C14 N2 C15 104.8(7) . .
C14 N2 Cd1 126.2(6) . .
C15 N2 Cd1 128.8(6) . .
C23 N3 C25 106.4(7) . .
C23 N3 C26 128.2(8) . 4_464
C25 N3 C26 125.4(8) . 4_464
C23 N4 C24 107.1(8) . .
C23 N4 Cd1 127.0(6) . .
C24 N4 Cd1 121.7(5) . .
C34 N5 C32 105.6(9) . .
C34 N5 C35 127.3(9) . .
C32 N5 C35 126.9(10) . .
C32 N6 C33 106.3(10) . .
C32 N6 Cd1 127.0(7) . .
C33 N6 Cd1 126.4(9) . .
C1 O1 Cd1 100.8(6) . .
C1 O2 Cd1 84.1(6) . .
C2 O4 Cd1 105.1(6) . .
O2 C1 O1 123.4(10) . .
O2 C1 C3 121.6(10) . .
O1 C1 C3 115.0(9) . .
O3 C2 O4 120.7(8) . .
O3 C2 C5 122.5(9) . 1_655
O4 C2 C5 116.7(9) . 1_655
C4 C3 C8 118.7(9) . .
C4 C3 C1 120.6(9) . .
C8 C3 C1 120.7(8) . .
C3 C4 C5 121.7(8) . .
C3 C4 H4 119.1 . .
C5 C4 H4 119.1 . .
C4 C5 C6 119.3(7) . .
C4 C5 C2 122.5(8) . 1_455
C6 C5 C2 117.9(8) . 1_455
C7 C6 C5 119.1(9) . .
C7 C6 H6 120.5 . .
C5 C6 H6 120.5 . .
C6 C7 O5 124.0(10) . .
C6 C7 C8 120.5(9) . .
O5 C7 C8 115.4(7) . .
C7 C8 C3 120.5(8) . .
C7 C8 H8 119.8 . .
C3 C8 H8 119.8 . .
C7 O5 C10 115.4(7) . .
O5 C10 C11 107.3(8) . .
O5 C10 H10A 110.2 . .
C11 C10 H10A 110.2 . .
O5 C10 H10B 110.2 . .
C11 C10 H10B 110.2 . .
H10A C10 H10B 108.5 . .
C12 C11 C13 121.9(14) . .
C12 C11 C10 121.1(18) . .
C13 C11 C10 116.7(17) . .
C11 C12 C13 120.5(15) . 3_557
C11 C12 H12 119.8 . .
C13 C12 H12 119.8 3_557 .
C12 C13 C11 117.4(15) 3_557 .
C12 C13 H13 121.3 3_557 .
C11 C13 H13 121.3 . .
N2 C14 N1 111.3(8) . .
N2 C14 H14 124.3 . .
N1 C14 H14 124.3 . .
N2 C15 C16 111.3(9) . .
N2 C15 H15 124.3 . .
C16 C15 H15 124.3 . .
N1 C16 C15 106.0(9) . .
N1 C16 H16 127.0 . .
C15 C16 H16 127.0 . .
C22 C17 C18 120.3(8) . .
C22 C17 N1 120.9(8) . .
C18 C17 N1 118.8(8) . .
C19 C18 C17 119.3(9) . .
C19 C18 H18 120.3 . .
C17 C18 H18 120.3 . .
C18 C19 C20 121.4(8) . .
C18 C19 H19 119.3 . .
C20 C19 H19 119.3 . .
C19 C20 C21 117.9(8) . .
C19 C20 C29 122.6(8) . .
C21 C20 C29 119.5(9) . .
C22 C21 C20 120.4(9) . .
C22 C21 H21 119.8 . .
C20 C21 H21 119.8 . .
C17 C22 C21 120.4(8) . .
C17 C22 H22 119.8 . .
C21 C22 H22 119.8 . .
N4 C23 N3 111.1(9) . .
N4 C23 H23 124.5 . .
N3 C23 H23 124.5 . .
C25 C24 N4 107.9(7) . .
C25 C24 H24 126.0 . .
N4 C24 H24 126.0 . .
C24 C25 N3 107.5(8) . .
C24 C25 H25 126.2 . .
N3 C25 H25 126.2 . .
C31 C26 C27 119.0(9) . .
C31 C26 N3 120.4(9) . 4_667
C27 C26 N3 120.5(8) . 4_667
C26 C27 C28 121.3(9) . .
C26 C27 H27 119.4 . .
C28 C27 H27 119.4 . .
C27 C28 C29 119.5(9) . .
C27 C28 H28 120.2 . .
C29 C28 H28 120.2 . .
C30 C29 C28 118.2(9) . .
C30 C29 C20 120.5(9) . .
C28 C29 C20 121.0(9) . .
C29 C30 C31 121.3(10) . .
C29 C30 H30 119.4 . .
C31 C30 H30 119.4 . .
C26 C31 C30 120.5(10) . .
C26 C31 H31 119.8 . .
C30 C31 H31 119.8 . .
N6 C32 N5 111.6(10) . .
N6 C32 H32 124.2 . .
N5 C32 H32 124.2 . .
N6 C33 C34 107.7(12) . .
N6 C33 H33 126.1 . .
C34 C33 H33 126.1 . .
N5 C34 C33 108.4(9) . .
N5 C34 H34 125.8 . .
C33 C34 H34 125.8 . .
C36 C35 C40 119.4(11) . .
C36 C35 N5 120.3(11) . .
C40 C35 N5 120.3(10) . .
C35 C36 C37 120.5(11) . .
C35 C36 H36 119.8 . .
C37 C36 H36 119.8 . .
C36 C37 C38 121.6(10) . .
C36 C37 H37 119.2 . .
C38 C37 H37 119.2 . .
C39 C38 C37 116.4(10) . .
C39 C38 C38 124.7(14) . 3_654
C37 C38 C38 118.9(12) . 3_654
C38 C39 C40 122.9(11) . .
C38 C39 H39 118.5 . .
C40 C39 H39 118.5 . .
C35 C40 C39 119.1(10) . .
C35 C40 H40 120.5 . .
C39 C40 H40 120.5 . .

loop_
_geom_bond_atom_site_label_1
_geom_bond_atom_site_label_2
_geom_bond_distance
_geom_bond_site_symmetry_2
Cd1 O4 2.291(5) .
Cd1 N2 2.294(7) .
Cd1 O1 2.297(7) .
Cd1 N6 2.314(8) .
Cd1 N4 2.343(7) .
Cd1 O2 2.702(6) .
N1 C16 1.355(10) .
N1 C14 1.359(10) .
N1 C17 1.424(10) .
N2 C14 1.327(10) .
N2 C15 1.341(11) .
N3 C23 1.348(11) .
N3 C25 1.376(11) .
N3 C26 1.427(10) 4_464
N4 C23 1.291(9) .
N4 C24 1.391(11) .
N5 C34 1.331(14) .
N5 C32 1.347(11) .
N5 C35 1.423(13) .
N6 C32 1.302(13) .
N6 C33 1.352(12) .
O1 C1 1.295(11) .
O2 C1 1.200(11) .
O3 C2 1.256(10) .
O4 C2 1.271(10) .
C1 C3 1.498(13) .
C2 C5 1.462(11) 1_655
C3 C4 1.361(11) .
C3 C8 1.396(13) .
C4 C5 1.385(11) .
C4 H4 0.9300 .
C5 C6 1.405(12) .
C5 C2 1.462(11) 1_455
C6 C7 1.374(11) .
C6 H6 0.9300 .
C7 O5 1.376(11) .
C7 C8 1.385(12) .
C8 H8 0.9300 .
O5 C10 1.412(11) .
C10 C11 1.517(15) .
C10 H10A 0.9700 .
C10 H10B 0.9700 .
C11 C12 1.37(2) .
C11 C13 1.408(19) .
C12 C13 1.404(16) 3_557
C12 H12 0.9300 .
C13 C12 1.404(16) 3_557
C13 H13 0.9300 .
C14 H14 0.9300 .
C15 C16 1.356(13) .
C15 H15 0.9300 .
C16 H16 0.9300 .
C17 C22 1.371(11) .
C17 C18 1.385(11) .
C18 C19 1.378(11) .
C18 H18 0.9300 .
C19 C20 1.388(12) .
C19 H19 0.9300 .
C20 C21 1.404(12) .
C20 C29 1.504(12) .
C21 C22 1.375(11) .
C21 H21 0.9300 .
C22 H22 0.9300 .
C23 H23 0.9300 .
C24 C25 1.334(11) .
C24 H24 0.9300 .
C25 H25 0.9300 .
C26 C31 1.342(12) .
C26 C27 1.367(12) .
C26 N3 1.427(10) 4_667
C27 C28 1.373(11) .
C27 H27 0.9300 .
C28 C29 1.376(12) .
C28 H28 0.9300 .
C29 C30 1.369(13) .
C30 C31 1.370(12) .
C30 H30 0.9300 .
C31 H31 0.9300 .
C32 H32 0.9300 .
C33 C34 1.354(16) .
C33 H33 0.9300 .
C34 H34 0.9300 .
C35 C36 1.353(13) .
C35 C40 1.383(15) .
C36 C37 1.376(16) .
C36 H36 0.9300 .
C37 C38 1.405(16) .
C37 H37 0.9300 .
C38 C39 1.345(12) .
C38 C38 1.44(2) 3_654
C39 C40 1.394(15) .
C39 H39 0.9300 .
C40 H40 0.9300 .

loop_
_geom_torsion_atom_site_label_1
_geom_torsion_atom_site_label_2
_geom_torsion_atom_site_label_3
_geom_torsion_atom_site_label_4
_geom_torsion
_geom_torsion_site_symmetry_1
_geom_torsion_site_symmetry_2
_geom_torsion_site_symmetry_3
_geom_torsion_site_symmetry_4
O4 Cd1 N2 C14 0.2(7) . . . .
O1 Cd1 N2 C14 95.9(7) . . . .
N6 Cd1 N2 C14 -1(9) . . . .
N4 Cd1 N2 C14 -131.5(7) . . . .
O2 Cd1 N2 C14 147.3(7) . . . .
O4 Cd1 N2 C15 175.1(9) . . . .
O1 Cd1 N2 C15 -89.3(9) . . . .
N6 Cd1 N2 C15 174(8) . . . .
N4 Cd1 N2 C15 43.3(9) . . . .
O2 Cd1 N2 C15 -37.9(9) . . . .
O4 Cd1 N4 C23 -178.4(7) . . . .
N2 Cd1 N4 C23 -88.8(8) . . . .
O1 Cd1 N4 C23 6.4(9) . . . .
N6 Cd1 N4 C23 92.8(8) . . . .
O2 Cd1 N4 C23 4.8(7) . . . .
O4 Cd1 N4 C24 27.7(8) . . . .
N2 Cd1 N4 C24 117.3(7) . . . .
O1 Cd1 N4 C24 -147.5(6) . . . .
N6 Cd1 N4 C24 -61.1(7) . . . .
O2 Cd1 N4 C24 -149.1(7) . . . .
O4 Cd1 N6 C32 -79.4(9) . . . .
N2 Cd1 N6 C32 -78(9) . . . .
O1 Cd1 N6 C32 -175.1(8) . . . .
N4 Cd1 N6 C32 52.5(8) . . . .
O2 Cd1 N6 C32 133.6(9) . . . .
O4 Cd1 N6 C33 108.1(9) . . . .
N2 Cd1 N6 C33 109(8) . . . .
O1 Cd1 N6 C33 12.4(9) . . . .
N4 Cd1 N6 C33 -120.1(9) . . . .
O2 Cd1 N6 C33 -39.0(9) . . . .
O4 Cd1 O1 C1 -175.7(5) . . . .
N2 Cd1 O1 C1 97.3(6) . . . .
N6 Cd1 O1 C1 -84.8(6) . . . .
N4 Cd1 O1 C1 0.7(7) . . . .
O2 Cd1 O1 C1 2.6(5) . . . .
O4 Cd1 O2 C1 0.2(8) . . . .
N2 Cd1 O2 C1 -90.7(6) . . . .
O1 Cd1 O2 C1 -2.8(5) . . . .
N6 Cd1 O2 C1 88.2(6) . . . .
N4 Cd1 O2 C1 175.7(6) . . . .
N2 Cd1 O4 C2 -97.8(6) . . . .
O1 Cd1 O4 C2 171.5(5) . . . .
N6 Cd1 O4 C2 82.1(6) . . . .
N4 Cd1 O4 C2 -4.9(7) . . . .
O2 Cd1 O4 C2 169.2(5) . . . .
Cd1 O2 C1 O1 4.7(9) . . . .
Cd1 O2 C1 C3 -174.6(8) . . . .
Cd1 O1 C1 O2 -5.6(11) . . . .
Cd1 O1 C1 C3 173.7(6) . . . .
Cd1 O4 C2 O3 0.7(10) . . . .
Cd1 O4 C2 C5 177.9(6) . . . 1_655
O2 C1 C3 C4 -1.0(14) . . . .
O1 C1 C3 C4 179.7(8) . . . .
O2 C1 C3 C8 -179.6(9) . . . .
O1 C1 C3 C8 1.1(13) . . . .
C8 C3 C4 C5 2.4(14) . . . .
C1 C3 C4 C5 -176.3(8) . . . .
C3 C4 C5 C6 0.8(14) . . . .
C3 C4 C5 C2 174.8(9) . . . 1_455
C4 C5 C6 C7 -4.5(16) . . . .
C2 C5 C6 C7 -178.8(10) 1_455 . . .
C5 C6 C7 O5 179.5(11) . . . .
C5 C6 C7 C8 4.9(17) . . . .
C6 C7 C8 C3 -1.8(17) . . . .
O5 C7 C8 C3 -176.8(10) . . . .
C4 C3 C8 C7 -1.9(15) . . . .
C1 C3 C8 C7 176.7(9) . . . .
C6 C7 O5 C10 10.6(18) . . . .
C8 C7 O5 C10 -174.5(11) . . . .
C7 O5 C10 C11 -179.5(13) . . . .
O5 C10 C11 C12 100.8(16) . . . .
O5 C10 C11 C13 -73.9(15) . . . .
C13 C11 C12 C13 -5(2) . . . 3_557
C10 C11 C12 C13 -179.0(9) . . . 3_557
C12 C11 C13 C12 4(2) . . . 3_557
C10 C11 C13 C12 179.1(9) . . . 3_557
C15 N2 C14 N1 2.3(10) . . . .
Cd1 N2 C14 N1 178.1(6) . . . .
C16 N1 C14 N2 -2.1(10) . . . .
C17 N1 C14 N2 -179.0(8) . . . .
C14 N2 C15 C16 -1.7(13) . . . .
Cd1 N2 C15 C16 -177.4(7) . . . .
C14 N1 C16 C15 1.0(12) . . . .
C17 N1 C16 C15 177.9(9) . . . .
N2 C15 C16 N1 0.5(14) . . . .
C16 N1 C17 C22 -22.5(14) . . . .
C14 N1 C17 C22 153.8(9) . . . .
C16 N1 C17 C18 157.0(10) . . . .
C14 N1 C17 C18 -26.7(13) . . . .
C22 C17 C18 C19 -4.2(14) . . . .
N1 C17 C18 C19 176.4(8) . . . .
C17 C18 C19 C20 1.2(14) . . . .
C18 C19 C20 C21 2.7(15) . . . .
C18 C19 C20 C29 -177.2(9) . . . .
C19 C20 C21 C22 -3.6(14) . . . .
C29 C20 C21 C22 176.2(9) . . . .
C18 C17 C22 C21 3.2(14) . . . .
N1 C17 C22 C21 -177.4(8) . . . .
C20 C21 C22 C17 0.8(14) . . . .
C24 N4 C23 N3 1.7(10) . . . .
Cd1 N4 C23 N3 -155.2(6) . . . .
C25 N3 C23 N4 -1.3(10) . . . .
C26 N3 C23 N4 179.9(8) 4_464 . . .
C23 N4 C24 C25 -1.6(10) . . . .
Cd1 N4 C24 C25 156.9(6) . . . .
N4 C24 C25 N3 0.8(11) . . . .
C23 N3 C25 C24 0.2(10) . . . .
C26 N3 C25 C24 179.1(8) 4_464 . . .
C31 C26 C27 C28 -0.9(16) . . . .
N3 C26 C27 C28 -179.6(9) 4_667 . . .
C26 C27 C28 C29 -2.8(15) . . . .
C27 C28 C29 C30 5.6(16) . . . .
C27 C28 C29 C20 179.9(9) . . . .
C19 C20 C29 C30 149.9(11) . . . .
C21 C20 C29 C30 -29.9(15) . . . .
C19 C20 C29 C28 -24.2(15) . . . .
C21 C20 C29 C28 155.9(10) . . . .
C28 C29 C30 C31 -4.9(18) . . . .
C20 C29 C30 C31 -179.2(11) . . . .
C27 C26 C31 C30 1.7(17) . . . .
N3 C26 C31 C30 -179.5(10) 4_667 . . .
C29 C30 C31 C26 1.2(19) . . . .
C33 N6 C32 N5 2.6(12) . . . .
Cd1 N6 C32 N5 -171.1(6) . . . .
C34 N5 C32 N6 0.8(13) . . . .
C35 N5 C32 N6 176.5(10) . . . .
C32 N6 C33 C34 -4.9(13) . . . .
Cd1 N6 C33 C34 168.9(8) . . . .
C32 N5 C34 C33 -3.9(14) . . . .
C35 N5 C34 C33 -179.6(11) . . . .
N6 C33 C34 N5 5.5(15) . . . .
C34 N5 C35 C36 -40.4(17) . . . .
C32 N5 C35 C36 144.7(11) . . . .
C34 N5 C35 C40 142.2(13) . . . .
C32 N5 C35 C40 -32.7(16) . . . .
C40 C35 C36 C37 -2.1(19) . . . .
N5 C35 C36 C37 -179.5(11) . . . .
C35 C36 C37 C38 3(2) . . . .
C36 C37 C38 C39 -4.5(19) . . . .
C36 C37 C38 C38 179.4(13) . . . 3_654
C37 C38 C39 C40 4.3(18) . . . .
C38 C38 C39 C40 -179.8(14) 3_654 . . .
C36 C35 C40 C39 1.8(19) . . . .
N5 C35 C40 C39 179.2(11) . . . .
C38 C39 C40 C35 -3(2) . . . .

loop_
_platon_squeeze_void_nr
_platon_squeeze_void_average_x
_platon_squeeze_void_average_y
_platon_squeeze_void_average_z
_platon_squeeze_void_volume
_platon_squeeze_void_count_electrons
1 0.916 0.124 -0.141 88.1 19.6
2 0.000 0.500 0.000 29.0 1.3
3 0.084 0.876 0.141 88.1 20.0
4 0.916 0.376 0.359 88.1 19.6
5 1.000 0.000 0.500 29.0 1.2
6 0.084 0.624 0.641 88.1 19.9
